data_7215690
loop_
_publ_author_name
'Singh, Shiv Shankar'
'Thakur, Tejender S.'

_publ_section_title
;
 New crystalline salt forms of levofloxacin: conformational analysis and
 attempts towards the crystal structure prediction of the anhydrous form
;
_journal_issue 20
_journal_name_full CrystEngComm
_journal_page_first 4215
_journal_paper_doi 10.1039/c4ce00263f
_journal_volume 16
_journal_year 2014
_chemical_absolute_configuration unk
_chemical_compound_source 'see text'
_chemical_formula_moiety 'C18 H21 F N3 O4,  0.79(C3 O4),  0.21(C2 O2),  0.21(C O2), O'
_chemical_formula_sum 'C21 H21 F N3 O9'
_chemical_formula_weight 478.41
_chemical_name_common 'Levofloxacin Malonic Acid Hydrate'
_chemical_name_systematic ?
_space_group_IT_number 5
_symmetry_cell_setting monoclinic
_symmetry_Int_Tables_number 5
_symmetry_space_group_name_Hall 'C 2y'
_symmetry_space_group_name_H-M 'C 1 2 1'
_atom_sites_solution_hydrogens mixed
_cell_angle_alpha 90
_cell_angle_beta 99.282(6)
_cell_angle_gamma 90
_cell_formula_units_Z 8
_cell_length_a 17.856(3)
_cell_length_b 6.989(1)
_cell_length_c 36.502(7)
_cell_measurement_reflns_used 12863
_cell_measurement_temperature 293(2)
_cell_measurement_theta_max 27.5
_cell_measurement_theta_min 2.3
_cell_volume 4495.6(13)
_computing_cell_refinement
;
CrystalClear-SM Expert 2.1 b24 (Rigaku, 2012)
;
_computing_data_collection
;
CrystalClear-SM Expert 2.1 b24 (Rigaku, 2012)
;
_computing_data_reduction
;
CrystalClear-SM Expert 2.1 b24 (Rigaku, 2012)
;
_computing_publication_material 'PLATON (Spek, 2003)'
_computing_structure_refinement 'SHELXL-2013 (Sheldrick, 2013)'
_diffrn_ambient_temperature 293(2)
_diffrn_detector CCD
_diffrn_detector_area_resol_mean 28.5714
_diffrn_measured_fraction_theta_full 0.989
_diffrn_measured_fraction_theta_max 0.986
_diffrn_measurement_details
;
scan:
    Number of images: 200
               Slice: -30.0000 - 70.0000
         Image width: 0.5000
            Exp time: 25.0000
       Rotation axis: Omega
               Omega: 0.0000
               Kappa: 60.0000
                 Phi: 0.0000
                 XTD: 45.0000
              2theta: -20.0000
scan:
    Number of images: 200
               Slice: -30.0000 - 70.0000
         Image width: 0.5000
            Exp time: 25.0000
       Rotation axis: Omega
               Omega: 0.0000
               Kappa: 60.0000
                 Phi: 90.0000
                 XTD: 45.0000
              2theta: -20.0000
scan:
    Number of images: 200
               Slice: -110.0000 - -10.0000
         Image width: 0.5000
            Exp time: 25.0000
       Rotation axis: Omega
               Omega: 0.0000
               Kappa: -60.0000
                 Phi: 180.0000
                 XTD: 45.0000
              2theta: -20.0000
scan:
    Number of images: 200
               Slice: -110.0000 - -10.0000
         Image width: 0.5000
            Exp time: 25.0000
       Rotation axis: Omega
               Omega: 0.0000
               Kappa: -60.0000
                 Phi: 270.0000
                 XTD: 45.0000
              2theta: -20.0000

;
_diffrn_measurement_device
;
AFC12 (Right): Kappa 3 circle
;
_diffrn_measurement_device_type
;
Rigaku Saturn724+ (4x4 bin mode)
;
_diffrn_measurement_method 'profile data from \w-scans'
_diffrn_measurement_specimen_support Loop
_diffrn_orient_matrix_type XPlain
_diffrn_orient_matrix_UB_11 0.002649
_diffrn_orient_matrix_UB_12 0.023438
_diffrn_orient_matrix_UB_13 0.027204
_diffrn_orient_matrix_UB_21 -0.056679
_diffrn_orient_matrix_UB_22 -0.000742
_diffrn_orient_matrix_UB_23 -0.003152
_diffrn_orient_matrix_UB_31 0.000738
_diffrn_orient_matrix_UB_32 -0.141150
_diffrn_orient_matrix_UB_33 0.004534
_diffrn_radiation_monochromator Confocal
_diffrn_radiation_probe x-ray
_diffrn_radiation_type MoK\a
_diffrn_radiation_wavelength 0.71075
_diffrn_reflns_av_R_equivalents 0.0829
_diffrn_reflns_av_sigmaI/netI 0.1307
_diffrn_reflns_limit_h_max 23
_diffrn_reflns_limit_h_min -15
_diffrn_reflns_limit_k_max 9
_diffrn_reflns_limit_k_min -8
_diffrn_reflns_limit_l_max 43
_diffrn_reflns_limit_l_min -47
_diffrn_reflns_number 18183
_diffrn_reflns_reduction_process
;
;
_diffrn_reflns_theta_full 25.24
_diffrn_reflns_theta_max 27.48
_diffrn_reflns_theta_min 1.13
_diffrn_reflns_transf_matrix_11 0.002649
_diffrn_reflns_transf_matrix_12 0.023438
_diffrn_reflns_transf_matrix_13 0.027204
_diffrn_reflns_transf_matrix_21 -0.056679
_diffrn_reflns_transf_matrix_22 -0.000742
_diffrn_reflns_transf_matrix_23 -0.003152
_diffrn_reflns_transf_matrix_31 0.000738
_diffrn_reflns_transf_matrix_32 -0.141150
_diffrn_reflns_transf_matrix_33 0.004534
_diffrn_source MicroMax003_Mo
_exptl_absorpt_coefficient_mu 0.117
_exptl_absorpt_correction_T_max 0.994
_exptl_absorpt_correction_T_min 0.986
_exptl_absorpt_correction_type multi-scan
_exptl_absorpt_process_details 'REQAB (Rigaku, 1998)'
_exptl_crystal_colour Colorless
_exptl_crystal_density_diffrn 1.414
_exptl_crystal_density_method 'Not Measured'
_exptl_crystal_description Needle
_exptl_crystal_F_000 1992
_exptl_crystal_size_max 0.600
_exptl_crystal_size_mid 0.100
_exptl_crystal_size_min 0.050
_refine_diff_density_max 0.568
_refine_diff_density_min -0.532
_refine_diff_density_rms 0.172
_refine_ls_abs_structure_details 'Flack H.D. (1983), Acta Cryst. A39, 876-881'
_refine_ls_abs_structure_Flack 0.1(10)
_refine_ls_extinction_method none
_refine_ls_goodness_of_fit_ref 1.032
_refine_ls_hydrogen_treatment mixed
_refine_ls_matrix_type full
_refine_ls_number_parameters 598
_refine_ls_number_reflns 9736
_refine_ls_number_restraints 1
_refine_ls_restrained_S_all 1.032
_refine_ls_R_factor_all 0.1829
_refine_ls_R_factor_gt 0.0963
_refine_ls_shift/su_max 0.002
_refine_ls_shift/su_mean 0.000
_refine_ls_structure_factor_coef Fsqd
_refine_ls_weighting_details 'W=1/[\S^2^(FO^2^)+(0.1692P)^2^] WHERE P=(FO^2^+2FC^2^)/3'
_refine_ls_weighting_scheme calc
_refine_ls_wR_factor_gt 0.2613
_refine_ls_wR_factor_ref 0.3253
_reflns_number_gt 4725
_reflns_number_total 9736
_reflns_threshold_expression I>2\s(I)
_cod_data_source_file c4ce00263f2.cif
_cod_data_source_block shelxl
_cod_depositor_comments
;
The following automatic conversions were performed:

'_symmetry_cell_setting' value 'Monoclinic' changed to 'monoclinic'
according to
/usr/data/users/saulius/crontab/automatic-downloads/current/RSC/lib/dictionaries/cif_core.dic
dictionary named 'cif_core.dic' version 2.4.2 from
2011-04-26.

'_exptl_absorpt_correction_type' value 'Multi-scan'
changed to 'multi-scan' according to
/usr/data/users/saulius/crontab/automatic-downloads/current/RSC/lib/dictionaries/cif_core.dic
dictionary named 'cif_core.dic' version 2.4.2 from 2011-04-26.

Automatic conversion script
Id: cif_fix_values 2281 2013-09-26 08:29:07Z andrius 
;
_cod_original_sg_symbol_H-M 'C 2'
_cod_database_code 7215690

loop_
_symmetry_equiv_pos_site_id
_symmetry_equiv_pos_as_xyz
1 x,y,z
2 -x,y,-z
3 1/2+x,1/2+y,z
4 1/2-x,1/2+y,-z

loop_
_atom_site_aniso_label
_atom_site_aniso_U_11
_atom_site_aniso_U_22
_atom_site_aniso_U_33
_atom_site_aniso_U_23
_atom_site_aniso_U_13
_atom_site_aniso_U_12
F1 0.0322(19) 0.108(4) 0.071(3) 0.012(4) 0.0164(17) -0.001(3)
O1 0.050(3) 0.093(6) 0.090(4) -0.010(5) -0.016(3) 0.005(4)
O2 0.076(4) 0.085(5) 0.058(4) 0.000(4) -0.012(3) -0.004(4)
O3 0.063(3) 0.086(5) 0.047(3) 0.003(4) 0.010(2) 0.001(4)
O4 0.038(2) 0.098(5) 0.046(3) 0.007(3) 0.0098(19) -0.005(3)
N1 0.029(3) 0.059(5) 0.051(3) -0.003(4) 0.006(2) 0.001(3)
N2 0.039(3) 0.076(5) 0.055(4) 0.020(4) -0.004(2) -0.012(4)
N3 0.048(4) 0.121(8) 0.051(4) 0.001(5) 0.004(3) -0.004(5)
C1 0.034(3) 0.041(5) 0.069(5) 0.005(4) 0.008(3) -0.003(4)
C2 0.037(3) 0.045(5) 0.057(4) -0.002(4) -0.003(3) 0.007(4)
C3 0.052(4) 0.040(5) 0.048(4) -0.009(4) 0.000(3) 0.012(4)
C4 0.050(4) 0.051(5) 0.045(4) 0.011(4) 0.013(3) 0.011(4)
C5 0.026(3) 0.044(5) 0.069(5) 0.003(5) 0.012(3) 0.005(4)
C6 0.036(3) 0.057(5) 0.051(4) 0.001(5) 0.006(3) 0.000(4)
C7 0.043(4) 0.052(5) 0.043(4) 0.007(4) 0.011(3) 0.009(4)
C8 0.033(3) 0.043(5) 0.050(4) 0.004(4) 0.004(3) 0.003(4)
C9 0.038(3) 0.037(5) 0.043(3) 0.001(4) 0.008(2) 0.001(4)
C10 0.052(5) 0.060(6) 0.069(5) -0.005(5) -0.008(4) 0.004(5)
C11 0.038(4) 0.081(7) 0.059(5) 0.004(5) 0.017(3) -0.005(4)
C12 0.031(3) 0.070(6) 0.065(5) 0.005(5) 0.014(3) -0.008(4)
C13 0.069(6) 0.081(8) 0.073(6) -0.005(6) 0.024(5) 0.016(6)
C14 0.038(4) 0.081(7) 0.055(5) 0.006(5) 0.004(3) 0.005(4)
C15 0.056(5) 0.108(9) 0.052(5) 0.009(5) 0.010(4) -0.010(5)
C16 0.045(5) 0.100(9) 0.081(7) -0.012(6) 0.006(4) -0.013(5)
C17 0.038(4) 0.073(7) 0.057(5) 0.019(5) -0.004(3) -0.009(4)
C18 0.100(8) 0.187(17) 0.061(6) -0.020(8) 0.012(5) -0.040(9)
F2 0.035(2) 0.098(4) 0.067(3) 0.005(3) 0.0070(17) -0.006(3)
O5 0.072(4) 0.097(6) 0.078(4) -0.024(4) 0.042(3) -0.018(5)
O6 0.091(4) 0.088(5) 0.046(3) -0.002(4) 0.025(3) -0.005(4)
O7 0.061(3) 0.080(5) 0.045(3) 0.005(4) 0.004(2) 0.005(4)
O8 0.038(2) 0.098(5) 0.043(3) 0.004(3) 0.0086(19) 0.001(3)
N4 0.034(3) 0.059(5) 0.045(3) 0.003(3) 0.011(2) 0.001(3)
N5 0.048(3) 0.073(5) 0.059(4) 0.019(4) 0.025(3) 0.011(4)
N6 0.057(4) 0.075(6) 0.053(4) 0.000(4) 0.025(3) 0.002(4)
C19 0.040(3) 0.043(5) 0.052(4) 0.000(4) 0.015(3) 0.000(4)
C20 0.042(3) 0.036(5) 0.055(4) -0.004(4) 0.019(3) -0.003(4)
C21 0.053(4) 0.042(5) 0.048(4) 0.002(4) 0.011(3) -0.013(4)
C22 0.039(3) 0.050(5) 0.051(4) 0.006(5) 0.000(3) -0.003(4)
C23 0.023(3) 0.051(5) 0.063(4) 0.010(5) 0.002(3) -0.004(4)
C24 0.039(3) 0.050(5) 0.054(4) 0.013(4) 0.017(3) 0.002(4)
C25 0.035(3) 0.051(5) 0.045(4) 0.003(4) 0.005(3) 0.000(4)
C26 0.041(3) 0.038(5) 0.048(4) -0.001(4) 0.013(3) -0.001(4)
C27 0.038(3) 0.040(5) 0.052(4) 0.001(4) 0.010(3) 0.000(4)
C28 0.073(5) 0.052(6) 0.057(5) -0.009(5) 0.031(4) -0.011(5)
C29 0.031(4) 0.079(7) 0.051(4) 0.010(4) -0.002(3) 0.005(4)
C30 0.030(3) 0.064(6) 0.051(4) -0.006(4) 0.008(3) 0.004(4)
C31 0.055(5) 0.088(8) 0.055(5) -0.005(5) 0.003(4) -0.014(5)
C32 0.042(4) 0.075(7) 0.055(5) 0.009(5) 0.015(3) -0.001(4)
C33 0.062(5) 0.094(8) 0.053(5) 0.009(5) 0.019(4) 0.009(5)
C34 0.054(5) 0.081(7) 0.086(7) 0.010(6) 0.035(4) -0.003(5)
C35 0.054(5) 0.073(7) 0.065(5) 0.013(5) 0.031(4) 0.014(5)
C36 0.095(8) 0.131(12) 0.065(6) -0.020(7) 0.020(5) 0.005(7)

loop_
_atom_site_label
_atom_site_type_symbol
_atom_site_thermal_displace_type
_atom_site_fract_x
_atom_site_fract_y
_atom_site_fract_z
_atom_site_occupancy
_atom_site_U_iso_or_equiv
_atom_site_calc_flag
F1 F Uani 0.5103(2) 0.5186(11) 0.45558(12) 1.000 0.0695(18) .
O1 O Uani 0.9695(3) 0.5401(13) 0.55152(18) 1.000 0.081(3) .
O2 O Uani 0.8797(3) 0.5377(12) 0.58541(16) 1.000 0.076(3) .
O3 O Uani 0.7421(3) 0.5242(12) 0.55418(14) 1.000 0.065(2) .
O4 O Uani 0.7130(3) 0.5457(12) 0.38740(13) 1.000 0.060(2) .
N1 N Uani 0.8166(3) 0.5477(11) 0.45401(15) 1.000 0.046(2) .
N2 N Uani 0.5606(3) 0.5187(13) 0.38625(16) 1.000 0.058(2) .
N3 N Uani 0.4679(4) 0.4895(17) 0.31635(18) 1.000 0.074(3) .
C1 C Uani 0.8647(4) 0.5423(13) 0.4856(2) 1.000 0.048(3) .
C2 C Uani 0.8436(4) 0.5354(14) 0.5200(2) 1.000 0.048(2) .
C3 C Uani 0.7657(4) 0.5305(14) 0.52332(19) 1.000 0.048(3) .
C4 C Uani 0.6330(4) 0.5246(14) 0.48829(19) 1.000 0.048(3) .
C5 C Uani 0.5855(3) 0.5249(14) 0.4550(2) 1.000 0.046(3) .
C6 C Uani 0.6096(3) 0.5275(15) 0.42068(19) 1.000 0.048(2) .
C7 C Uani 0.6885(4) 0.5423(13) 0.42085(19) 1.000 0.046(3) .
C8 C Uani 0.7387(3) 0.5424(13) 0.45430(19) 1.000 0.042(2) .
C9 C Uani 0.7114(3) 0.5302(13) 0.48822(17) 1.000 0.039(2) .
C10 C Uani 0.9033(5) 0.5352(16) 0.5531(2) 1.000 0.062(3) .
C11 C Uani 0.7854(4) 0.6386(15) 0.3894(2) 1.000 0.058(3) .
C12 C Uani 0.8440(4) 0.5446(15) 0.4176(2) 1.000 0.055(3) .
C13 C Uani 0.8641(6) 0.3469(17) 0.4074(3) 1.000 0.073(4) .
C14 C Uani 0.5556(4) 0.6752(15) 0.3604(2) 1.000 0.058(3) .
C15 C Uani 0.5387(5) 0.6088(17) 0.3221(2) 1.000 0.072(4) .
C16 C Uani 0.4750(5) 0.3241(18) 0.3437(3) 1.000 0.076(4) .
C17 C Uani 0.4913(4) 0.4036(15) 0.3821(2) 1.000 0.057(3) .
C18 C Uani 0.4469(7) 0.428(3) 0.2769(3) 1.000 0.116(7) .
F2 F Uani 0.5398(2) 0.5201(10) 0.04567(12) 1.000 0.0668(18) .
O5 O Uani 0.9349(3) 0.4976(13) -0.05179(17) 1.000 0.079(3) .
O6 O Uani 0.8199(4) 0.5008(12) -0.08540(14) 1.000 0.074(2) .
O7 O Uani 0.7050(3) 0.5119(11) -0.05383(13) 1.000 0.063(2) .
O8 O Uani 0.7890(2) 0.4895(12) 0.11259(13) 1.000 0.059(2) .
N4 N Uani 0.8475(3) 0.4888(11) 0.04588(15) 1.000 0.046(2) .
N5 N Uani 0.6373(3) 0.5194(13) 0.11444(17) 1.000 0.058(2) .
N6 N Uani 0.5948(4) 0.5558(13) 0.18530(19) 1.000 0.060(3) .
C19 C Uani 0.8742(4) 0.4936(12) 0.01408(19) 1.000 0.044(2) .
C20 C Uani 0.8295(4) 0.4981(13) -0.0198(2) 1.000 0.043(2) .
C21 C Uani 0.7495(4) 0.5048(14) -0.02239(19) 1.000 0.047(3) .
C22 C Uani 0.6411(4) 0.5165(14) 0.01233(19) 1.000 0.048(2) .
C23 C Uani 0.6157(3) 0.5164(14) 0.0455(2) 1.000 0.046(2) .
C24 C Uani 0.6631(4) 0.5074(14) 0.08043(19) 1.000 0.047(2) .
C25 C Uani 0.7401(3) 0.4939(13) 0.07927(18) 1.000 0.044(2) .
C26 C Uani 0.7684(4) 0.4938(12) 0.04584(18) 1.000 0.042(2) .
C27 C Uani 0.7192(3) 0.5057(13) 0.01208(19) 1.000 0.043(2) .
C28 C Uani 0.8666(5) 0.4981(15) -0.0534(2) 1.000 0.058(3) .
C29 C Uani 0.8591(4) 0.3939(15) 0.1098(2) 1.000 0.055(3) .
C30 C Uani 0.8992(4) 0.4925(14) 0.08146(19) 1.000 0.048(3) .
C31 C Uani 0.9258(5) 0.6899(16) 0.0913(2) 1.000 0.067(4) .
C32 C Uani 0.6473(4) 0.3598(15) 0.1394(2) 1.000 0.057(3) .
C33 C Uani 0.6597(5) 0.4305(17) 0.1792(2) 1.000 0.069(4) .
C34 C Uani 0.5844(5) 0.7148(16) 0.1578(3) 1.000 0.071(4) .
C35 C Uani 0.5725(5) 0.6377(15) 0.1189(2) 1.000 0.062(3) .
C36 C Uani 0.6057(7) 0.624(2) 0.2249(3) 1.000 0.096(5) .
O13 O Uiso 0.6714(8) 0.890(3) 0.3052(4) 1.000 0.171(5) .
O14 O Uiso 0.5955(10) 1.129(3) 0.2823(5) 1.000 0.207(6) .
O15B O Uiso 0.8499(9) 1.221(3) 0.3156(4) 0.61(4) 0.086(6) .
O16B O Uiso 0.7992(10) 0.925(4) 0.3194(6) 0.61(4) 0.117(8) .
C40 C Uiso 0.6580(11) 1.062(3) 0.3000(5) 1.000 0.141(6) .
C41B C Uiso 0.7171(17) 1.238(5) 0.3083(10) 0.61(4) 0.126(10) .
C42B C Uiso 0.7963(13) 1.107(5) 0.3146(8) 0.61(4) 0.078(7) .
O15A O Uiso 0.852(3) 1.319(11) 0.3167(12) 0.39(4) 0.184(19) .
O16A O Uiso 0.8078(10) 1.020(5) 0.3339(8) 0.39(4) 0.085(9) .
C41A C Uiso 0.727(2) 1.196(7) 0.2935(13) 0.39(4) 0.102(13) .
C42A C Uiso 0.802(3) 1.187(9) 0.3198(11) 0.39(4) 0.094(13) .
O9B O Uiso 0.2288(9) 0.474(3) 0.2065(5) 0.58(3) 0.099(6) .
O10B O Uiso 0.3142(13) 0.644(4) 0.1849(8) 0.58(3) 0.138(8) .
O11B O Uiso 0.4257(11) 0.543(4) 0.1702(6) 0.58(3) 0.116(8) .
O12B O Uiso 0.4603(10) 0.228(4) 0.1848(5) 0.58(3) 0.118(7) .
C37B C Uiso 0.2941(17) 0.445(5) 0.1912(8) 0.58(3) 0.110(10) .
C38B C Uiso 0.3419(16) 0.270(5) 0.1903(8) 0.58(3) 0.111(10) .
C39B C Uiso 0.4157(12) 0.373(4) 0.1819(5) 0.58(3) 0.068(6) .
O9A O Uiso 0.251(2) 0.422(7) 0.2202(13) 0.42(3) 0.191(17) .
O10A O Uiso 0.3073(14) 0.693(4) 0.2035(8) 0.42(3) 0.118(9) .
C37A C Uiso 0.2883(10) 0.526(4) 0.1987(5) 0.42(3) 0.045(5) .
C38A C Uiso 0.3382(13) 0.358(4) 0.1857(6) 0.42(3) 0.050(6) .
O11A O Uiso 0.4216(15) 0.651(5) 0.1843(8) 0.42(3) 0.126(10) .
O12A O Uiso 0.4719(10) 0.338(3) 0.1830(4) 0.42(3) 0.065(6) .
C39A C Uiso 0.4307(17) 0.461(6) 0.1794(9) 0.42(3) 0.065(8) .
O17A O Uiso 0.4641(15) -0.050(5) 0.2429(11) 0.59(5) 0.209(17) .
O18A O Uiso 0.849(3) 0.521(10) 0.289(2) 0.74(4) 0.49(4) .
O17B O Uiso 0.470(3) -0.021(10) 0.209(2) 0.41(5) 0.26(3) .
O18B O Uiso 0.826(2) 0.486(8) 0.2535(12) 0.26(4) 0.13(2) .
H1 H Uiso 0.91630 0.54320 0.48440 1.000 0.0580 calc
H2 H Uiso 0.83320 0.54180 0.58210 1.000 0.1130 calc
H3 H Uiso 0.431(5) 0.562(10) 0.3214(7) 1.000 0.0890 calc
H4 H Uiso 0.61380 0.52070 0.51050 1.000 0.0570 calc
H11A H Uiso 0.78060 0.77200 0.39590 1.000 0.0700 calc
H11B H Uiso 0.80140 0.63350 0.36520 1.000 0.0700 calc
H12 H Uiso 0.89030 0.62240 0.42000 1.000 0.0650 calc
H13A H Uiso 0.90220 0.29590 0.42650 1.000 0.1090 calc
H13B H Uiso 0.88330 0.34990 0.38430 1.000 0.1090 calc
H13C H Uiso 0.81970 0.26740 0.40480 1.000 0.1090 calc
H14A H Uiso 0.60330 0.74450 0.36400 1.000 0.0700 calc
H14B H Uiso 0.51610 0.76260 0.36520 1.000 0.0700 calc
H15A H Uiso 0.58090 0.53340 0.31630 1.000 0.0860 calc
H15B H Uiso 0.53210 0.71790 0.30550 1.000 0.0860 calc
H16A H Uiso 0.42820 0.25110 0.34050 1.000 0.0910 calc
H16B H Uiso 0.51580 0.23960 0.33930 1.000 0.0910 calc
H17A H Uiso 0.44920 0.48220 0.38690 1.000 0.0690 calc
H17B H Uiso 0.49760 0.29980 0.40000 1.000 0.0690 calc
H18A H Uiso 0.45420 0.53300 0.26090 1.000 0.1740 calc
H18B H Uiso 0.39460 0.38970 0.27240 1.000 0.1740 calc
H18C H Uiso 0.47830 0.32280 0.27220 1.000 0.1740 calc
H6 H Uiso 0.77590 0.50010 -0.08150 1.000 0.1100 calc
H6N H Uiso 0.545(5) 0.463(15) 0.183(2) 1.000 0.08(3) .
H19 H Uiso 0.92650 0.49380 0.01500 1.000 0.0530 calc
H22 H Uiso 0.60710 0.52350 -0.00980 1.000 0.0570 calc
H29A H Uiso 0.84890 0.26170 0.10260 1.000 0.0650 calc
H29B H Uiso 0.89160 0.39470 0.13390 1.000 0.0650 calc
H30 H Uiso 0.94380 0.41540 0.07860 1.000 0.0580 calc
H31A H Uiso 0.88310 0.76970 0.09370 1.000 0.1000 calc
H31B H Uiso 0.95150 0.73990 0.07220 1.000 0.1000 calc
H31C H Uiso 0.96010 0.68780 0.11450 1.000 0.1000 calc
H32A H Uiso 0.69070 0.28480 0.13500 1.000 0.0680 calc
H32B H Uiso 0.60270 0.27850 0.13500 1.000 0.0680 calc
H33A H Uiso 0.66340 0.32230 0.19610 1.000 0.0820 calc
H33B H Uiso 0.70680 0.50210 0.18430 1.000 0.0820 calc
H34A H Uiso 0.62890 0.79670 0.16160 1.000 0.0850 calc
H34B H Uiso 0.54090 0.79130 0.16150 1.000 0.0850 calc
H35A H Uiso 0.52630 0.56230 0.11440 1.000 0.0740 calc
H35B H Uiso 0.56770 0.74240 0.10120 1.000 0.0740 calc
H36A H Uiso 0.64310 0.72340 0.22830 1.000 0.1440 calc
H36B H Uiso 0.62230 0.51880 0.24120 1.000 0.1440 calc
H36C H Uiso 0.55850 0.67210 0.23050 1.000 0.1440 calc

loop_
_atom_type_symbol
_atom_type_description
_atom_type_scat_dispersion_real
_atom_type_scat_dispersion_imag
_atom_type_scat_source
O O 0.0106 0.0060 'International Tables Vol C Tables 4.2.6.8 and 6.1.1.4'
N N 0.0061 0.0033 'International Tables Vol C Tables 4.2.6.8 and 6.1.1.4'
F F 0.0171 0.0103 'International Tables Vol C Tables 4.2.6.8 and 6.1.1.4'
H H 0.0000 0.0000 'International Tables Vol C Tables 4.2.6.8 and 6.1.1.4'
C C 0.0033 0.0016 'International Tables Vol C Tables 4.2.6.8 and 6.1.1.4'

loop_
_geom_angle_atom_site_label_1
_geom_angle_atom_site_label_2
_geom_angle_atom_site_label_3
_geom_angle
_geom_angle_publ_flag
C7 O4 C11 112.2(6) yes
C10 O2 H2 109.00 no
C25 O8 C29 112.5(5) yes
C28 O6 H6 109.00 no
C1 N1 C8 120.1(6) yes
C8 N1 C12 118.6(5) yes
C1 N1 C12 121.2(6) yes
C6 N2 C17 120.6(6) yes
C6 N2 C14 121.0(8) yes
C14 N2 C17 112.9(6) yes
C15 N3 C18 111.7(8) yes
C15 N3 C16 110.6(7) yes
C16 N3 C18 113.4(12) yes
C16 N3 H3 107(3) no
C18 N3 H3 107(3) no
C15 N3 H3 107(5) no
C26 N4 C30 119.1(5) yes
C19 N4 C30 120.8(6) yes
C19 N4 C26 120.0(6) yes
C24 N5 C35 121.2(7) yes
C24 N5 C32 119.6(8) yes
C32 N5 C35 113.1(6) yes
C33 N6 C34 110.6(7) yes
C34 N6 C36 113.2(9) yes
C33 N6 C36 110.2(7) yes
C36 N6 H6N 104(4) no
C34 N6 H6N 112(5) no
C33 N6 H6N 106(6) no
N1 C1 C2 124.4(7) yes
C1 C2 C3 119.9(7) no
C1 C2 C10 118.8(7) no
C3 C2 C10 121.3(7) no
O3 C3 C2 123.4(6) yes
C2 C3 C9 116.3(6) no
O3 C3 C9 120.4(6) yes
C5 C4 C9 118.4(6) no
C4 C5 C6 124.4(6) no
F1 C5 C6 118.0(6) yes
F1 C5 C4 117.6(6) yes
C5 C6 C7 116.8(6) no
N2 C6 C5 124.4(5) yes
N2 C6 C7 118.8(6) yes
O4 C7 C6 117.5(6) yes
O4 C7 C8 122.1(6) yes
C6 C7 C8 120.3(6) no
N1 C8 C7 119.7(6) yes
N1 C8 C9 119.8(6) yes
C7 C8 C9 120.5(5) no
C3 C9 C8 119.5(5) no
C4 C9 C8 119.5(6) no
C3 C9 C4 121.0(6) no
O1 C10 O2 120.4(7) yes
O1 C10 C2 123.4(7) yes
O2 C10 C2 116.1(7) yes
O4 C11 C12 111.1(7) yes
N1 C12 C13 111.3(8) yes
C11 C12 C13 113.9(8) no
N1 C12 C11 108.3(6) yes
N2 C14 C15 111.6(9) yes
N3 C15 C14 110.5(7) yes
N3 C16 C17 108.5(9) yes
N2 C17 C16 109.6(6) yes
N1 C1 H1 118.00 no
C2 C1 H1 118.00 no
C5 C4 H4 121.00 no
C9 C4 H4 121.00 no
O4 C11 H11A 109.00 no
C12 C11 H11B 109.00 no
O4 C11 H11B 109.00 no
H11A C11 H11B 108.00 no
C12 C11 H11A 109.00 no
C13 C12 H12 108.00 no
N1 C12 H12 108.00 no
C11 C12 H12 108.00 no
H13A C13 H13B 110.00 no
C12 C13 H13C 109.00 no
C12 C13 H13A 109.00 no
C12 C13 H13B 109.00 no
H13B C13 H13C 109.00 no
H13A C13 H13C 109.00 no
N2 C14 H14A 109.00 no
H14A C14 H14B 108.00 no
C15 C14 H14B 109.00 no
N2 C14 H14B 109.00 no
C15 C14 H14A 109.00 no
N3 C15 H15B 110.00 no
N3 C15 H15A 110.00 no
C14 C15 H15A 110.00 no
C14 C15 H15B 110.00 no
H15A C15 H15B 108.00 no
C17 C16 H16B 110.00 no
H16A C16 H16B 108.00 no
C17 C16 H16A 110.00 no
N3 C16 H16A 110.00 no
N3 C16 H16B 110.00 no
N2 C17 H17A 110.00 no
C16 C17 H17A 110.00 no
C16 C17 H17B 110.00 no
H17A C17 H17B 108.00 no
N2 C17 H17B 110.00 no
H18A C18 H18B 109.00 no
N3 C18 H18C 109.00 no
H18A C18 H18C 110.00 no
H18B C18 H18C 110.00 no
N3 C18 H18B 109.00 no
N3 C18 H18A 109.00 no
N4 C19 C20 123.8(7) yes
C19 C20 C21 119.9(7) no
C19 C20 C28 118.5(7) no
C21 C20 C28 121.6(7) no
C20 C21 C27 117.1(6) no
O7 C21 C27 120.8(6) yes
O7 C21 C20 122.1(6) yes
C23 C22 C27 118.8(6) no
F2 C23 C24 116.8(6) yes
C22 C23 C24 124.5(6) no
F2 C23 C22 118.8(6) yes
N5 C24 C23 124.4(6) yes
N5 C24 C25 120.2(6) yes
C23 C24 C25 115.4(6) no
O8 C25 C24 117.7(6) yes
C24 C25 C26 121.9(6) no
O8 C25 C26 120.3(5) yes
N4 C26 C25 120.2(6) yes
N4 C26 C27 119.3(6) yes
C25 C26 C27 120.5(6) no
C22 C27 C26 118.9(6) no
C21 C27 C22 121.3(6) no
C21 C27 C26 119.8(6) no
O5 C28 C20 122.7(7) yes
O6 C28 C20 115.4(7) yes
O5 C28 O6 122.0(7) yes
O8 C29 C30 110.5(7) yes
N4 C30 C29 107.3(6) yes
N4 C30 C31 111.2(7) yes
C29 C30 C31 115.2(7) no
N5 C32 C33 109.8(8) yes
N6 C33 C32 109.6(7) yes
N6 C34 C35 110.7(9) yes
N5 C35 C34 108.5(7) yes
N4 C19 H19 118.00 no
C20 C19 H19 118.00 no
C23 C22 H22 121.00 no
C27 C22 H22 121.00 no
O8 C29 H29A 110.00 no
O8 C29 H29B 109.00 no
C30 C29 H29A 110.00 no
C30 C29 H29B 110.00 no
H29A C29 H29B 108.00 no
N4 C30 H30 108.00 no
C29 C30 H30 108.00 no
C31 C30 H30 108.00 no
C30 C31 H31A 110.00 no
C30 C31 H31B 110.00 no
C30 C31 H31C 109.00 no
H31A C31 H31B 110.00 no
H31A C31 H31C 109.00 no
H31B C31 H31C 109.00 no
N5 C32 H32A 110.00 no
N5 C32 H32B 110.00 no
C33 C32 H32A 110.00 no
C33 C32 H32B 110.00 no
H32A C32 H32B 108.00 no
N6 C33 H33A 110.00 no
N6 C33 H33B 110.00 no
C32 C33 H33A 110.00 no
C32 C33 H33B 110.00 no
H33A C33 H33B 108.00 no
N6 C34 H34A 109.00 no
N6 C34 H34B 109.00 no
C35 C34 H34A 110.00 no
C35 C34 H34B 110.00 no
H34A C34 H34B 108.00 no
N5 C35 H35A 110.00 no
N5 C35 H35B 110.00 no
C34 C35 H35A 110.00 no
C34 C35 H35B 110.00 no
H35A C35 H35B 108.00 no
N6 C36 H36A 109.00 no
N6 C36 H36B 109.00 no
N6 C36 H36C 109.00 no
H36A C36 H36B 110.00 no
H36A C36 H36C 110.00 no
H36B C36 H36C 109.00 no
O13 C40 O14 124(2) yes
O13 C40 C41B 127(2) yes
O13 C40 C41A 117(2) yes
O14 C40 C41B 108(2) yes
O14 C40 C41A 110(2) yes
C40 C41A C42A 120(4) no
C40 C41B C42B 97(2) no
O15A C42A O16A 132(5) yes
O15A C42A C41A 118(5) yes
O16A C42A C41A 107(4) yes
O15B C42B C41B 107(3) yes
O16B C42B C41B 125(2) yes
O15B C42B O16B 128(2) yes
O9B C37B O10B 100(2) yes
O9B C37B C38B 130(3) yes
O10B C37B C38B 128(3) yes
C37B C38B C39B 97(3) no
O11B C39B O12B 130(2) yes
O11B C39B C38B 131(2) yes
O12B C39B C38B 99(2) yes
O9A C37A O10A 127(3) yes
O9A C37A C38A 98(3) yes
O10A C37A C38A 126(2) yes
O11A C39A O12A 146(3) yes

loop_
_geom_bond_atom_site_label_1
_geom_bond_atom_site_label_2
_geom_bond_distance
_geom_bond_publ_flag
F1 C5 1.347(7) yes
F2 C23 1.357(7) yes
O1 C10 1.193(11) yes
O2 C10 1.315(10) yes
O3 C3 1.266(9) yes
O4 C11 1.438(10) yes
O4 C7 1.362(8) yes
O2 H2 0.8200 no
O5 C28 1.212(11) yes
O6 C28 1.321(10) yes
O7 C21 1.287(8) yes
O8 C25 1.378(8) yes
O8 C29 1.437(10) yes
O6 H6 0.8200 no
O13 C40 1.23(3) yes
O14 C40 1.28(3) yes
O15A C42A 1.30(9) yes
O15B C42B 1.24(3) yes
O16A C42A 1.27(7) yes
O16B C42B 1.28(4) yes
O9B C37B 1.39(3) yes
O10B C37B 1.46(4) yes
O11B C39B 1.29(4) yes
O12B C39B 1.28(4) yes
O9A C37A 1.33(5) yes
O10A C37A 1.22(4) yes
N1 C12 1.489(9) yes
N1 C1 1.323(9) yes
N1 C8 1.393(8) yes
N2 C6 1.412(9) yes
N2 C14 1.438(12) yes
N2 C17 1.463(11) yes
N3 C16 1.519(16) yes
N3 C15 1.501(13) yes
N3 C18 1.492(14) yes
O11A C39A 1.35(5) yes
O12A C39A 1.13(4) yes
N3 H3 0.87(8) no
N4 C26 1.413(9) yes
N4 C19 1.325(9) yes
N4 C30 1.467(9) yes
N5 C35 1.453(12) yes
N5 C32 1.433(12) yes
N5 C24 1.395(9) yes
N6 C36 1.505(13) yes
N6 C34 1.489(14) yes
N6 C33 1.498(13) yes
N6 H6N 1.09(9) no
C1 C2 1.369(10) no
C2 C3 1.416(10) no
C2 C10 1.477(11) no
C3 C9 1.477(9) no
C4 C9 1.401(9) no
C4 C5 1.365(10) no
C5 C6 1.389(10) no
C6 C7 1.412(9) no
C7 C8 1.393(10) no
C8 C9 1.405(9) no
C11 C12 1.496(11) no
C12 C13 1.490(15) no
C14 C15 1.458(11) no
C16 C17 1.492(13) no
C1 H1 0.9300 no
C4 H4 0.9300 no
C11 H11B 0.9700 no
C11 H11A 0.9700 no
C12 H12 0.9800 no
C13 H13B 0.9600 no
C13 H13C 0.9600 no
C13 H13A 0.9600 no
C14 H14A 0.9700 no
C14 H14B 0.9700 no
C15 H15B 0.9700 no
C15 H15A 0.9700 no
C16 H16B 0.9700 no
C16 H16A 0.9700 no
C17 H17B 0.9700 no
C17 H17A 0.9700 no
C18 H18B 0.9600 no
C18 H18C 0.9600 no
C18 H18A 0.9600 no
C19 C20 1.360(10) no
C20 C21 1.417(10) no
C20 C28 1.485(11) no
C21 C27 1.448(10) no
C22 C27 1.398(9) no
C22 C23 1.360(10) no
C23 C24 1.414(10) no
C24 C25 1.386(9) no
C25 C26 1.394(9) no
C26 C27 1.396(9) no
C29 C30 1.516(11) no
C30 C31 1.484(14) no
C32 C33 1.517(11) no
C34 C35 1.502(13) no
C19 H19 0.9300 no
C22 H22 0.9300 no
C29 H29B 0.9700 no
C29 H29A 0.9700 no
C30 H30 0.9800 no
C31 H31A 0.9600 no
C31 H31C 0.9600 no
C31 H31B 0.9600 no
C32 H32A 0.9700 no
C32 H32B 0.9700 no
C33 H33A 0.9700 no
C33 H33B 0.9700 no
C34 H34A 0.9700 no
C34 H34B 0.9700 no
C35 H35B 0.9700 no
C35 H35A 0.9700 no
C36 H36B 0.9600 no
C36 H36A 0.9600 no
C36 H36C 0.9600 no
C40 C41A 1.60(5) no
C40 C41B 1.62(4) no
C41A C42A 1.52(6) no
C41B C42B 1.67(4) no
C37B C38B 1.50(5) no
C38B C39B 1.58(4) no
C37A C38A 1.59(4) no

loop_
_geom_contact_atom_site_label_1
_geom_contact_atom_site_label_2
_geom_contact_distance
_geom_contact_site_symmetry_2
_geom_contact_publ_flag
F1 N2 2.819(7) . no
F1 C17 2.768(9) . no
F2 N5 2.815(7) . no
F2 C35 2.767(9) . no
F1 H17A 2.5800 . no
F1 H13A 2.8200 3_455 no
F1 H17B 2.5200 . no
F1 H4 2.7100 2_656 no
F2 H35A 2.5800 . no
F2 H35B 2.5400 . no
F2 H22 2.7400 2_655 no
F2 H31B 2.7800 3_445 no
O1 C13 3.386(13) 2_756 no
O1 C12 3.339(9) 2_756 no
O2 C14 3.306(12) 4_646 no
O2 O3 2.538(8) . no
O3 C13 3.392(13) 4_656 no
O3 C8 3.404(12) 4_646 no
O3 O2 2.538(8) . no
O4 N1 2.808(7) . no
O4 N2 2.721(8) . no
O4 C14 2.966(10) . no
O5 C30 3.314(9) 2_755 no
O5 C31 3.351(11) 2_755 no
O6 C32 3.301(12) 4_655 no
O6 O7 2.511(9) . no
O7 C26 3.407(11) 4_655 no
O7 C31 3.370(12) 4_645 no
O7 O6 2.511(9) . no
O8 C32 2.997(9) . no
O8 N4 2.800(7) . no
O8 N5 2.729(7) . no
O9A C36 3.35(4) 3_445 no
O9B C34 3.41(2) 3_445 no
O10A C39A 2.98(4) . no
O10A O11A 2.28(4) . no
O10B O11B 2.26(3) . no
O11A C38A 2.54(4) . no
O11A C37A 2.67(3) . no
O11A C34 3.24(3) . no
O11A O10A 2.28(4) . no
O11A C36 3.39(3) . no
O11A N6 3.16(3) . no
O11B C34 3.18(2) . no
O11B O10B 2.26(3) . no
O11B N6 2.98(2) . no
O12A C38A 2.41(3) . no
O12A C36 3.30(2) . no
O12A N6 2.66(2) . no
O12B O17B 1.95(8) . no
O12B C31 3.38(2) 3_445 no
O13 C15 3.21(2) . no
O13 O16A 2.65(3) . no
O13 O16B 2.27(2) . no
O14 O17A 2.84(4) 1_565 no
O15A N3 3.10(7) 3_555 no
O15B N3 2.65(2) 3_555 no
O15B C18 3.16(2) 3_555 no
O16A N3 3.04(2) 3_555 no
O16A C16 3.25(2) 3_555 no
O16A C11 3.41(3) . no
O16A O13 2.65(3) . no
O16B O13 2.27(2) . no
O16B C18 3.27(2) 3_555 no
O16B C16 3.20(2) 3_555 no
O16B N3 3.07(2) 3_555 no
O16B C11 3.29(3) . no
O17A O14 2.84(4) 1_545 no
O17B O12B 1.95(8) . no
O17B C39B 3.03(7) . no
O17B C38B 3.06(7) . no
O18A C18 3.41(7) 3_555 no
O18B O15B 2.91(5) 1_545 no
O18B C38B 3.09(6) 3_555 no
O1 H1 2.6000 2_756 no
O1 H17B 2.5400 4_656 no
O1 H13A 2.8700 2_756 no
O1 H1 2.4800 . no
O1 H12 2.6200 2_756 no
O2 H14A 2.7400 4_646 no
O2 H17B 2.8400 4_656 no
O3 H2 1.7800 . no
O3 H13C 2.6200 4_656 no
O3 H4 2.5700 . no
O3 H11A 2.6100 4_646 no
O4 H13C 2.7300 . no
O4 H14A 2.4400 . no
O5 H35B 2.5300 4_645 no
O5 H31B 2.8300 2_755 no
O5 H19 2.6200 2_755 no
O5 H30 2.5800 2_755 no
O5 H19 2.4700 . no
O6 H32A 2.6700 4_655 no
O6 H35B 2.8300 4_645 no
O7 H29A 2.5700 4_655 no
O7 H31A 2.5900 4_645 no
O7 H22 2.5600 . no
O7 H6 1.7400 . no
O8 H31A 2.7400 . no
O8 H32A 2.5000 . no
O9A H36A 2.4300 3_445 no
O9B H34A 2.5400 3_445 no
O9B H36A 2.5400 3_445 no
O11A H36C 2.7400 . no
O11A H34B 2.6000 . no
O11A H18A 2.8800 . no
O11A H6N 2.57(10) . no
O11B H34B 2.7500 . no
O11B H6N 2.18(9) . no
O12A H6N 1.57(10) . no
O12A H31C 2.6900 3_445 no
O12B H6N 2.24(10) . no
O12B H31C 2.5800 3_445 no
O13 H14A 2.8200 . no
O13 H15B 2.7600 . no
O15A H3 2.27(10) 3_555 no
O15B H3 1.81(8) 3_555 no
O16A H3 2.34(9) 3_555 no
O16A H16A 2.8400 3_555 no
O16B H3 2.53(9) 3_555 no
O16B H18B 2.6200 3_555 no
O16B H11B 2.6300 . no
O16B H16A 2.6100 3_555 no
O17A H18C 2.8100 . no
O18A H18B 2.8000 3_555 no
O18A H16A 2.6900 3_555 no
N1 O4 2.808(7) . no
N2 O4 2.721(8) . no
N2 N3 2.816(9) . no
N2 F1 2.819(7) . no
N3 C42A 3.29(6) 3_445 no
N3 N2 2.816(9) . no
N3 O16A 3.04(2) 3_445 no
N3 O16B 3.07(2) 3_445 no
N3 O15B 2.65(2) 3_445 no
N3 O15A 3.10(7) 3_445 no
N3 C42B 3.16(3) 3_445 no
N4 O8 2.800(7) . no
N5 N6 2.822(9) . no
N5 O8 2.729(7) . no
N5 F2 2.815(7) . no
N6 O12A 2.66(2) . no
N6 C39A 2.98(3) . no
N6 O11A 3.16(3) . no
N6 N5 2.822(9) . no
N6 C39B 3.43(2) . no
N6 O11B 2.98(2) . no
C1 C4 3.501(13) 4_656 no
C2 C9 3.594(13) 4_656 no
C2 C4 3.464(14) 4_656 no
C3 C8 3.512(13) 4_646 no
C3 C9 3.549(13) 4_656 no
C3 C9 3.553(13) 4_646 no
C4 C2 3.464(14) 4_646 no
C4 C1 3.501(13) 4_646 no
C5 C10 3.444(15) 4_646 no
C5 C10 3.587(15) 4_656 no
C6 C10 3.589(15) 4_646 no
C7 C13 3.526(13) . no
C8 O3 3.404(12) 4_656 no
C8 C3 3.512(13) 4_656 no
C9 C3 3.549(13) 4_646 no
C9 C3 3.553(13) 4_656 no
C9 C2 3.594(13) 4_646 no
C10 C5 3.587(15) 4_646 no
C10 C6 3.589(15) 4_656 no
C10 C5 3.444(15) 4_656 no
C11 O16A 3.41(3) . no
C11 O16B 3.29(3) . no
C12 O1 3.339(9) 2_756 no
C13 O1 3.386(13) 2_756 no
C13 C7 3.526(13) . no
C13 O3 3.392(13) 4_646 no
C13 C42A 3.40(4) 1_545 no
C13 O15A 3.29(4) 1_545 no
C14 O2 3.306(12) 4_656 no
C14 O4 2.966(10) . no
C15 O13 3.21(2) . no
C16 O16B 3.20(2) 3_445 no
C16 O16A 3.25(2) 3_445 no
C17 F1 2.768(9) . no
C18 C38B 3.58(3) . no
C18 O16B 3.27(2) 3_445 no
C18 O18A 3.41(7) 3_445 no
C18 O14 3.36(3) 1_545 no
C18 C42B 3.45(3) 3_445 no
C18 C39A 3.53(3) . no
C18 O15B 3.16(2) 3_445 no
C18 C39B 3.44(2) . no
C19 C22 3.470(13) 4_645 no
C20 C22 3.411(13) 4_645 no
C20 C27 3.572(13) 4_645 no
C21 C27 3.556(13) 4_655 no
C21 C26 3.525(13) 4_655 no
C21 C27 3.543(13) 4_645 no
C22 C19 3.470(13) 4_655 no
C22 C20 3.411(13) 4_655 no
C23 C28 3.389(14) 4_655 no
C24 C28 3.584(14) 4_655 no
C25 C31 3.549(11) . no
C26 C21 3.525(13) 4_645 no
C26 O7 3.407(11) 4_645 no
C27 C20 3.572(13) 4_655 no
C27 C21 3.556(13) 4_645 no
C27 C21 3.543(13) 4_655 no
C28 C23 3.389(14) 4_645 no
C28 C24 3.584(14) 4_645 no
C29 O11B 3.38(3) 3_545 no
C29 O11A 3.25(3) 3_545 no
C30 O5 3.314(9) 2_755 no
C31 O5 3.351(11) 2_755 no
C31 O12B 3.38(2) 3_555 no
C31 C39B 3.58(2) 3_555 no
C31 C25 3.549(11) . no
C31 O7 3.370(12) 4_655 no
C32 O6 3.301(12) 4_645 no
C32 O8 2.997(9) . no
C33 O10B 3.39(3) 3_545 no
C33 O10A 3.12(3) 3_545 no
C34 C39A 3.46(4) . no
C34 O11A 3.24(3) . no
C34 O11B 3.18(2) . no
C34 O9B 3.41(2) 3_555 no
C35 F2 2.767(9) . no
C36 O12A 3.30(2) . no
C36 O9A 3.35(4) 3_555 no
C36 C39A 3.49(3) . no
C36 O11A 3.39(3) . no
C37A C39A 2.78(4) . no
C37A O11A 2.67(3) . no
C38A O11A 2.54(4) . no
C38A C39A 1.85(4) . no
C38A O12A 2.41(3) . no
C38B C18 3.58(3) . no
C38B O17B 3.06(7) . no
C39A O10A 2.98(4) . no
C39A C34 3.46(4) . no
C39A C18 3.53(3) . no
C39A C36 3.49(3) . no
C39A C37A 2.78(4) . no
C39A C38A 1.85(4) . no
C39A N6 2.98(3) . no
C39B N6 3.43(2) . no
C39B O17B 3.03(7) . no
C39B C18 3.44(2) . no
C39B C31 3.58(2) 3_445 no
C42A N3 3.29(6) 3_555 no
C42B N3 3.16(3) 3_555 no
C42B C18 3.45(3) 3_555 no
C1 H13A 2.9200 . no
C3 H2 2.2900 . no
C5 H17B 2.8200 . no
C7 H14A 2.7600 . no
C8 H11A 2.8600 . no
C10 H17B 2.9200 4_656 no
C19 H31B 2.9000 . no
C21 H6 2.2800 . no
C23 H35B 2.8200 . no
C25 H32A 2.7600 . no
C26 H29A 2.8300 . no
C28 H35B 2.8800 4_645 no
C38B H33B 3.0300 3_445 no
C39A H18A 2.9800 . no
C39A H6N 2.02(10) . no
C39A H36C 3.0800 . no
C39B H6N 2.39(9) . no
C39B H31C 3.0000 3_445 no
C39B H18A 3.0700 . no
C42A H3 2.46(10) 3_555 no
C42B H18B 2.9400 3_555 no
C42B H3 2.40(9) 3_555 no
H1 H12 2.3900 . no
H1 O1 2.4800 . no
H1 O1 2.6000 2_756 no
H2 O3 1.7800 . no
H2 C3 2.2900 . no
H3 O15B 1.81(8) 3_445 no
H3 H17A 2.4300 . no
H3 C42B 2.40(9) 3_445 no
H3 O16B 2.53(9) 3_445 no
H3 H14B 2.4600 . no
H3 C42A 2.46(10) 3_445 no
H3 O16A 2.34(9) 3_445 no
H3 O15A 2.27(10) 3_445 no
H4 F1 2.7100 2_656 no
H4 O3 2.5700 . no
H6 C21 2.2800 . no
H6 O7 1.7400 . no
H6N C39A 2.02(10) . no
H6N C39B 2.39(9) . no
H6N O11B 2.18(9) . no
H6N O12B 2.24(10) . no
H6N H35A 2.5700 . no
H6N O11A 2.57(10) . no
H6N O12A 1.57(10) . no
H6N H32B 2.5300 . no
H11A C8 2.8600 . no
H11A O3 2.6100 4_656 no
H11B H13B 2.4900 . no
H11B O16B 2.6300 . no
H12 H1 2.3900 . no
H12 H17B 2.4900 3_555 no
H12 O1 2.6200 2_756 no
H13A C1 2.9200 . no
H13A O1 2.8700 2_756 no
H13A F1 2.8200 3_545 no
H13B O15B 2.6400 1_545 no
H13B H11B 2.4900 . no
H13B O15A 2.4500 1_545 no
H13B C42A 2.8000 1_545 no
H13C O4 2.7300 . no
H13C O3 2.6200 4_646 no
H14A C7 2.7600 . no
H14A O2 2.7400 4_656 no
H14A O13 2.8200 . no
H14A O4 2.4400 . no
H14B H3 2.4600 . no
H14B H17A 2.4900 . no
H15A H16B 2.5700 . no
H15B O13 2.7600 . no
H15B O17A 2.9000 1_565 no
H15B H18A 2.3500 . no
H16A O16B 2.6100 3_445 no
H16A O16A 2.8400 3_445 no
H16A O18A 2.6900 3_445 no
H16B H15A 2.5700 . no
H16B O14 2.8100 1_545 no
H16B H18C 2.5000 . no
H17A H3 2.4300 . no
H17A F1 2.5800 . no
H17A H14B 2.4900 . no
H17B H12 2.4900 3_445 no
H17B O1 2.5400 4_646 no
H17B C5 2.8200 . no
H17B C10 2.9200 4_646 no
H17B O2 2.8400 4_646 no
H17B F1 2.5200 . no
H18A C39B 3.0700 . no
H18A O11A 2.8800 . no
H18A C39A 2.9800 . no
H18A H15B 2.3500 . no
H18A H36C 2.5100 . no
H18B C42B 2.9400 3_445 no
H18B O18A 2.8000 3_445 no
H18B O16B 2.6200 3_445 no
H18C H16B 2.5000 . no
H18C O17A 2.8100 . no
H18C O14 2.4700 1_545 no
H19 O5 2.4700 . no
H19 H30 2.3600 . no
H19 O5 2.6200 2_755 no
H22 O7 2.5600 . no
H22 F2 2.7400 2_655 no
H29A O7 2.5700 4_645 no
H29A C26 2.8300 . no
H29B H31C 2.5400 . no
H29B O11B 2.8100 3_545 no
H29B O11A 2.5000 3_545 no
H30 H35B 2.5400 3_545 no
H30 H19 2.3600 . no
H30 O5 2.5800 2_755 no
H31A O7 2.5900 4_655 no
H31A O8 2.7400 . no
H31B C19 2.9000 . no
H31B O5 2.8300 2_755 no
H31B F2 2.7800 3_555 no
H31C O12A 2.6900 3_555 no
H31C H29B 2.5400 . no
H31C O12B 2.5800 3_555 no
H31C C39B 3.0000 3_555 no
H32A O8 2.5000 . no
H32A C25 2.7600 . no
H32A O10B 2.8000 3_545 no
H32A O6 2.6700 4_645 no
H32B H6N 2.5300 . no
H32B H35A 2.4600 . no
H33A O9B 2.7000 3_545 no
H33A C37A 3.0300 3_545 no
H33A O10A 2.7000 3_545 no
H33A H36B 2.3500 . no
H33B O10A 2.8200 3_545 no
H33B C38B 3.0300 3_555 no
H33B H34A 2.5500 . no
H34A H33B 2.5500 . no
H34A O9B 2.5400 3_555 no
H34A H36A 2.4600 . no
H34B O11B 2.7500 . no
H34B O17B 2.6500 1_565 no
H34B O11A 2.6000 . no
H35A H6N 2.5700 . no
H35A F2 2.5800 . no
H35A H32B 2.4600 . no
H35B F2 2.5400 . no
H35B C23 2.8200 . no
H35B C28 2.8800 4_655 no
H35B O6 2.8300 4_655 no
H35B O5 2.5300 4_655 no
H36A O9B 2.5400 3_555 no
H36A H34A 2.4600 . no
H36A O9A 2.4300 3_555 no
H36B H33A 2.3500 . no
H36C C39A 3.0800 . no
H36C O17B 2.7000 1_565 no
H36C O17A 2.6600 1_565 no
H36C H18A 2.5100 . no
H36C O11A 2.7400 . no

loop_
_geom_hbond_atom_site_label_D
_geom_hbond_atom_site_label_H
_geom_hbond_atom_site_label_A
_geom_hbond_distance_DH
_geom_hbond_distance_HA
_geom_hbond_distance_DA
_geom_hbond_angle_DHA
_geom_hbond_site_symmetry_A
_geom_hbond_publ_flag
O2 H2 O3 0.8200 1.7800 2.538(8) 153.00 . yes
N3 H3 O15B 0.87(8) 1.81(8) 2.65(2) 161(3) 3_445 yes
N3 H3 O16B 0.87(8) 2.53(9) 3.07(2) 120(6) 3_445 yes
O6 H6 O7 0.8200 1.7400 2.511(9) 155.00 . yes
N6 H6N O11B 1.09(9) 2.18(9) 2.98(2) 128(8) . yes
N6 H6N O12B 1.09(9) 2.24(10) 3.32(2) 168(7) . yes
C1 H1 O1 0.9300 2.4800 2.800(10) 100.00 . yes
C1 H1 O1 0.9300 2.6000 3.449(9) 153.00 2_756 yes
C14 H14A O4 0.9700 2.4400 2.966(10) 114.00 . yes
C17 H17B O1 0.9700 2.5400 3.503(12) 173.00 4_646 yes
C18 H18C O14 0.9600 2.4700 3.36(3) 154.00 1_545 yes
C19 H19 O5 0.9300 2.4700 2.792(9) 101.00 . yes
C29 H29A O7 0.9700 2.5700 3.444(11) 150.00 4_645 yes
C30 H30 O5 0.9800 2.5800 3.314(9) 132.00 2_755 yes
C31 H31A O7 0.9600 2.5900 3.370(12) 138.00 4_655 yes
C31 H31C O12B 0.9600 2.5800 3.38(2) 141.00 3_555 yes
C32 H32A O8 0.9700 2.5000 2.997(9) 111.00 . yes
C34 H34A O9B 0.9700 2.5400 3.41(2) 148.00 3_555 yes
C35 H35B O5 0.9700 2.5300 3.499(12) 174.00 4_655 yes
C36 H36A O9B 0.9600 2.5400 3.43(2) 155.00 3_555 yes

loop_
_geom_torsion_atom_site_label_1
_geom_torsion_atom_site_label_2
_geom_torsion_atom_site_label_3
_geom_torsion_atom_site_label_4
_geom_torsion
_geom_torsion_publ_flag
C7 O4 C11 C12 57.0(10) no
C11 O4 C7 C6 155.5(9) no
C11 O4 C7 C8 -28.1(12) no
C29 O8 C25 C26 -28.8(12) no
C29 O8 C25 C24 154.1(8) no
C25 O8 C29 C30 59.1(9) no
C1 N1 C12 C13 79.5(10) no
C1 N1 C8 C7 -178.1(9) no
C12 N1 C8 C7 -2.6(13) no
C8 N1 C12 C13 -95.9(9) no
C12 N1 C8 C9 175.1(8) no
C8 N1 C12 C11 30.1(11) no
C1 N1 C12 C11 -154.6(8) no
C1 N1 C8 C9 -0.4(13) no
C12 N1 C1 C2 -176.7(9) no
C8 N1 C1 C2 -1.4(14) no
C17 N2 C6 C7 145.6(9) no
C17 N2 C14 C15 -57.7(9) no
C14 N2 C6 C7 -62.7(12) no
C6 N2 C14 C15 148.6(7) no
C14 N2 C6 C5 116.5(10) no
C17 N2 C6 C5 -35.2(14) no
C6 N2 C17 C16 -147.0(9) no
C14 N2 C17 C16 59.1(10) no
C15 N3 C16 C17 57.1(9) no
C18 N3 C15 C14 177.0(11) no
C16 N3 C15 C14 -55.7(11) no
C18 N3 C16 C17 -176.5(8) no
C26 N4 C30 C29 31.0(11) no
C19 N4 C26 C25 -178.3(8) no
C19 N4 C30 C29 -153.5(8) no
C19 N4 C26 C27 -0.6(12) no
C26 N4 C30 C31 -95.8(9) no
C30 N4 C19 C20 -177.3(8) no
C30 N4 C26 C27 174.9(8) no
C26 N4 C19 C20 -1.9(13) no
C19 N4 C30 C31 79.7(10) no
C30 N4 C26 C25 -2.7(12) no
C35 N5 C24 C23 -33.6(14) no
C32 N5 C24 C25 -66.1(11) no
C24 N5 C35 C34 -147.3(8) no
C35 N5 C24 C25 143.5(9) no
C32 N5 C24 C23 116.9(10) no
C35 N5 C32 C33 -60.2(8) no
C24 N5 C32 C33 147.1(7) no
C32 N5 C35 C34 60.5(10) no
C36 N6 C33 C32 179.0(9) no
C36 N6 C34 C35 -179.0(8) no
C33 N6 C34 C35 56.8(9) no
C34 N6 C33 C32 -55.2(10) no
N1 C1 C2 C10 -178.4(9) no
N1 C1 C2 C3 1.0(15) no
C3 C2 C10 O1 -179.7(11) no
C1 C2 C3 C9 0.9(14) no
C3 C2 C10 O2 -2.5(15) no
C10 C2 C3 O3 -0.6(16) no
C10 C2 C3 C9 -179.7(9) no
C1 C2 C10 O1 -0.3(16) no
C1 C2 C3 O3 -179.9(10) no
C1 C2 C10 O2 176.9(9) no
C2 C3 C9 C8 -2.5(13) no
O3 C3 C9 C8 178.3(9) no
O3 C3 C9 C4 0.5(14) no
C2 C3 C9 C4 179.7(9) no
C9 C4 C5 C6 1.0(15) no
C9 C4 C5 F1 179.7(9) no
C5 C4 C9 C3 179.9(9) no
C5 C4 C9 C8 2.1(14) no
F1 C5 C6 C7 177.4(9) no
F1 C5 C6 N2 -1.8(15) no
C4 C5 C6 N2 176.9(10) no
C4 C5 C6 C7 -3.9(15) no
C5 C6 C7 C8 3.7(14) no
C5 C6 C7 O4 -179.8(9) no
N2 C6 C7 O4 -0.5(14) no
N2 C6 C7 C8 -177.0(9) no
C6 C7 C8 C9 -0.8(14) no
C6 C7 C8 N1 176.9(9) no
O4 C7 C8 N1 0.5(14) no
O4 C7 C8 C9 -177.1(9) no
C7 C8 C9 C4 -2.2(14) no
N1 C8 C9 C3 2.3(13) no
C7 C8 C9 C3 180.0(9) no
N1 C8 C9 C4 -179.9(8) no
O4 C11 C12 N1 -56.9(9) no
O4 C11 C12 C13 67.5(9) no
N2 C14 C15 N3 55.1(10) no
N3 C16 C17 N2 -57.7(9) no
N4 C19 C20 C28 -178.4(9) no
N4 C19 C20 C21 2.3(14) no
C28 C20 C21 O7 -0.3(15) no
C21 C20 C28 O5 178.0(10) no
C19 C20 C28 O5 -1.3(15) no
C19 C20 C21 C27 -0.3(13) no
C28 C20 C21 C27 -179.5(9) no
C19 C20 C21 O7 179.0(9) no
C21 C20 C28 O6 -1.3(14) no
C19 C20 C28 O6 179.4(9) no
O7 C21 C27 C26 178.6(9) no
C20 C21 C27 C22 178.5(9) no
O7 C21 C27 C22 -0.8(14) no
C20 C21 C27 C26 -2.1(13) no
C27 C22 C23 C24 0.5(15) no
C27 C22 C23 F2 -177.7(9) no
C23 C22 C27 C21 179.9(9) no
C23 C22 C27 C26 0.5(14) no
F2 C23 C24 N5 -6.0(14) no
C22 C23 C24 C25 -1.4(15) no
F2 C23 C24 C25 176.8(8) no
C22 C23 C24 N5 175.8(10) no
C23 C24 C25 C26 1.4(14) no
N5 C24 C25 C26 -175.9(9) no
N5 C24 C25 O8 1.1(14) no
C23 C24 C25 O8 178.4(8) no
C24 C25 C26 C27 -0.6(14) no
C24 C25 C26 N4 177.0(8) no
O8 C25 C26 C27 -177.5(8) no
O8 C25 C26 N4 0.1(13) no
N4 C26 C27 C21 2.5(13) no
C25 C26 C27 C22 -0.4(13) no
N4 C26 C27 C22 -178.1(8) no
C25 C26 C27 C21 -179.8(8) no
O8 C29 C30 C31 65.6(9) no
O8 C29 C30 N4 -58.8(9) no
N5 C32 C33 N6 56.1(9) no
N6 C34 C35 N5 -57.6(10) no
O13 C40 C41B C42B 13(3) no
O14 C40 C41B C42B -158.6(19) no
C40 C41B C42B O15B 170(2) no
C40 C41B C42B O16B -14(4) no
O9B C37B C38B C39B -161(3) no
O10B C37B C38B C39B 1(4) no
C37B C38B C39B O11B -16(3) no
C37B C38B C39B O12B 174(2) no
